data_7225461
loop_
_publ_author_name
'Dong, Ruo-Ting'
'Chen, Xin-Li'
'Cui, Xiao'
'Chen, Su-Su'
'Shen, Mo-Yuan'
'Li, Chu-Wen'
'Li, Qian-Hong'
'Hu, Ming-Yuan'
'Huang, Lan-Fen'
'Deng, Hong'

_publ_section_title
;
 Copper(i)--lanthanide(iii) heterometallic metal--organic frameworks
 constructed from 3-(3-pyridyl)acrylic acid: syntheses, structures, and
 properties
;
_journal_issue 29
_journal_name_full CrystEngComm
_journal_page_first 5547
_journal_paper_doi 10.1039/C6CE00637J
_journal_volume 18
_journal_year 2016
_chemical_formula_moiety '0.25(C192 H176 Cu8 I8 N24 O64 Tb8), H2 O'
_chemical_formula_sum 'C48 H46 Cu2 I2 N6 O17 Tb2'
_chemical_formula_weight 1677.67
_chemical_name_systematic
;
 ?
;
_space_group_crystal_system monoclinic
_space_group_IT_number 15
_space_group_name_Hall '-C 2yc'
_space_group_name_H-M_alt 'C 1 2/c 1'
_symmetry_space_group_name_Hall '-C 2yc'
_symmetry_space_group_name_H-M 'C 1 2/c 1'
_atom_sites_solution_hydrogens mixed
_audit_creation_date 2016-05-01
_audit_creation_method
;
Olex2 1.2
(compiled 2016.02.19 svn.r3266 for OlexSys, GUI svn.r5155)
;
_audit_update_record
;
2016-06-02 deposited with the CCDC.
2016-06-06 downloaded from the CCDC.
;
_cell_angle_alpha 90
_cell_angle_beta 110.5140(10)
_cell_angle_gamma 90
_cell_formula_units_Z 4
_cell_length_a 21.9956(15)
_cell_length_b 9.2876(6)
_cell_length_c 29.387(3)
_cell_measurement_reflns_used 6757
_cell_measurement_temperature 296(2)
_cell_measurement_theta_max 27.947
_cell_measurement_theta_min 1.977
_cell_volume 5622.7(8)
_computing_molecular_graphics 'Olex2 (Dolomanov et al., 2009)'
_computing_publication_material 'Olex2 (Dolomanov et al., 2009)'
_computing_structure_refinement 'ShelXL (Sheldrick, 2015)'
_diffrn_ambient_temperature 296.15
_diffrn_measured_fraction_theta_full 0.999
_diffrn_measured_fraction_theta_max 0.960
_diffrn_measurement_device_type 'Bruker AXS SMART APEX CCD diffractometer'
_diffrn_measurement_method '\w scans'
_diffrn_radiation_type MoK\a
_diffrn_radiation_wavelength 0.71073
_diffrn_reflns_av_R_equivalents 0.0366
_diffrn_reflns_av_unetI/netI 0.0489
_diffrn_reflns_Laue_measured_fraction_full 0.999
_diffrn_reflns_Laue_measured_fraction_max 0.960
_diffrn_reflns_limit_h_max 28
_diffrn_reflns_limit_h_min -28
_diffrn_reflns_limit_k_max 11
_diffrn_reflns_limit_k_min -12
_diffrn_reflns_limit_l_max 28
_diffrn_reflns_limit_l_min -38
_diffrn_reflns_number 16623
_diffrn_reflns_point_group_measured_fraction_full 0.999
_diffrn_reflns_point_group_measured_fraction_max 0.960
_diffrn_reflns_theta_full 25.242
_diffrn_reflns_theta_max 27.947
_diffrn_reflns_theta_min 1.977
_diffrn_source 'fine-focus sealed tube'
_exptl_absorpt_coefficient_mu 4.402
_exptl_absorpt_correction_T_max 0.415
_exptl_absorpt_correction_T_min 0.362
_exptl_absorpt_correction_type multi-scan
_exptl_absorpt_process_details 'Apex2 (Bruker, 2005)'
_exptl_crystal_colour yellow
_exptl_crystal_density_diffrn 1.982
_exptl_crystal_density_method 'not measured'
_exptl_crystal_description block
_exptl_crystal_F_000 3224
_exptl_crystal_size_max 0.30
_exptl_crystal_size_mid 0.20
_exptl_crystal_size_min 0.20
_refine_diff_density_max 0.590
_refine_diff_density_min -0.759
_refine_diff_density_rms 0.117
_refine_ls_extinction_method none
_refine_ls_goodness_of_fit_ref 0.994
_refine_ls_hydrogen_treatment mixed
_refine_ls_matrix_type full
_refine_ls_number_parameters 386
_refine_ls_number_reflns 6486
_refine_ls_number_restraints 18
_refine_ls_restrained_S_all 0.993
_refine_ls_R_factor_all 0.0530
_refine_ls_R_factor_gt 0.0331
_refine_ls_shift/su_max 0.001
_refine_ls_shift/su_mean 0.000
_refine_ls_structure_factor_coef Fsqd
_refine_ls_weighting_details 'w=1/[\s^2^(Fo^2^)+(0.0239P)^2^] where P=(Fo^2^+2Fc^2^)/3'
_refine_ls_weighting_scheme calc
_refine_ls_wR_factor_gt 0.0586
_refine_ls_wR_factor_ref 0.0653
_reflns_Friedel_coverage 0.000
_reflns_number_gt 4852
_reflns_number_total 6486
_reflns_threshold_expression 'I > 2\s(I)'
_cod_data_source_file c6ce00637j2.cif
_cod_data_source_block 7
_cod_depositor_comments 'Adding full bibliography for 7225454--7225470.cif.'
_cod_original_cell_volume 5622.7(7)
_cod_database_code 7225461
_shelx_space_group_comment
;
The symmetry employed for this shelxl refinement is uniquely defined
by the following loop, which should always be used as a source of
symmetry information in preference to the above space-group names.
They are only intended as comments.
;
_olex2_refinement_description
;
1. Fixed Uiso
 At 1.2 times of:
  All C(H) groups
 At 1.5 times of:
  All O(H,H) groups
2. Restrained distances
 O3W-H3WA = O3W-H3WB = O3B-H3BA = O3B-H3BB = O1W-H1WA = O1W-H1WB = O2W-H2WA =
 O2W-H2WB
 0.82 with sigma of 0.01
 H3WA-H3WB = H3BA-H3BB = H1WA-H1WB = H2WA-H2WB
 1.39 with sigma of 0.01
3. Uiso/Uaniso restraints and constraints
O3W \\sim O3B: within 3.8A with sigma of 0.02 and sigma for terminal atoms of
0.04
4. Others
 Sof(O3B)=Sof(H3BA)=Sof(H3BB)=0.5*(1-FVAR(2))
 Sof(O3W)=Sof(H3WA)=Sof(H3WB)=0.5*FVAR(2)
5.a Aromatic/amide H refined with riding coordinates:
 C2(H2), C3(H3), C5(H5), C6(H6), C7(H7), C8(H8), C10(H10), C11(H11), C13(H13),
 C14(H14), C15(H15), C16(H16), C18(H18), C19(H19), C21(H21), C22(H22), C23(H23),
  C24(H24)
;
_shelx_shelxl_version_number 2014/7
_olex2_submission_special_instructions 'No special instructions were received'

loop_
_space_group_symop_operation_xyz
'x, y, z'
'-x, y, -z+1/2'
'x+1/2, y+1/2, z'
'-x+1/2, y+1/2, -z+1/2'
'-x, -y, -z'
'x, -y, z-1/2'
'-x+1/2, -y+1/2, -z'
'x+1/2, -y+1/2, z-1/2'

loop_
_atom_site_label
_atom_site_type_symbol
_atom_site_fract_x
_atom_site_fract_y
_atom_site_fract_z
_atom_site_U_iso_or_equiv
_atom_site_adp_type
_atom_site_occupancy
_atom_site_site_symmetry_order
_atom_site_calc_flag
_atom_site_refinement_flags_posn
_atom_site_refinement_flags_adp
_atom_site_refinement_flags_occupancy
_atom_site_disorder_assembly
_atom_site_disorder_group
Tb1 Tb 0.23012(2) 0.01405(2) 0.48757(2) 0.03026(6) Uani 1 1 d . . . . .
Cu1 Cu 0.06139(3) 0.81695(6) 0.25151(2) 0.04931(16) Uani 1 1 d . . . . .
I1 I -0.03468(2) 0.88142(4) 0.16956(2) 0.05067(10) Uani 1 1 d . . . . .
O1W O 0.21172(15) -0.1411(3) 0.41339(11) 0.0406(7) Uani 1 1 d D . . . .
H1WA H 0.1728(7) -0.139(4) 0.3968(15) 0.061 Uiso 1 1 d DR . . . .
H1WB H 0.2280(16) -0.222(2) 0.4177(17) 0.061 Uiso 1 1 d DR . . . .
O1 O 0.31348(13) -0.1443(3) 0.50824(11) 0.0439(8) Uani 1 1 d . . . . .
O2 O 0.35865(13) -0.3598(3) 0.52167(11) 0.0412(7) Uani 1 1 d . . . . .
O2W O 0.28901(15) 0.1107(3) 0.43943(13) 0.0447(8) Uani 1 1 d D . . . .
H2WA H 0.3033(19) 0.1935(18) 0.4441(17) 0.067 Uiso 1 1 d DR . . . .
H2WB H 0.3103(19) 0.056(3) 0.4287(18) 0.067 Uiso 1 1 d DR . . . .
O3 O 0.19705(14) 0.3111(3) 0.46378(10) 0.0421(8) Uani 1 1 d . . . . .
O4 O 0.14717(14) 0.1234(3) 0.42190(11) 0.0443(8) Uani 1 1 d . . . A 1
O5 O 0.17487(15) 0.8912(3) 0.04043(11) 0.0421(7) Uani 1 1 d . . . B 1
O6 O 0.24217(14) 1.0692(3) 0.07220(10) 0.0401(7) Uani 1 1 d . . . B 1
N1 N 0.61931(18) 0.0355(5) 0.58813(16) 0.0552(11) Uani 1 1 d . . . C 1
N2 N 0.07525(18) 0.5962(4) 0.24812(13) 0.0429(9) Uani 1 1 d . . . A 1
N3 N 0.14406(18) 0.9241(4) 0.25284(14) 0.0452(9) Uani 1 1 d . . . B 1
C1 C 0.36222(19) -0.2251(4) 0.52204(14) 0.0309(9) Uani 1 1 d . . . C 1
C2 C 0.4279(2) -0.1616(5) 0.54033(17) 0.0435(12) Uani 1 1 d . . . C 1
H2 H 0.4634 -0.2236 0.5508 0.052 Uiso 1 1 calc R . . C 1
C3 C 0.4389(2) -0.0231(5) 0.54265(16) 0.0418(11) Uani 1 1 d . . . C 1
H3 H 0.4026 0.0362 0.5317 0.050 Uiso 1 1 calc R . . C 1
C4 C 0.5025(2) 0.0498(5) 0.56061(16) 0.0407(11) Uani 1 1 d . . . C 1
C5 C 0.5065(2) 0.1993(5) 0.5640(2) 0.0567(14) Uani 1 1 d . . . C 1
H5 H 0.4691 0.2551 0.5556 0.068 Uiso 1 1 calc R . . C 1
C6 C 0.5672(3) 0.2634(6) 0.5799(2) 0.0669(16) Uani 1 1 d . . . C 1
H6 H 0.5712 0.3629 0.5832 0.080 Uiso 1 1 calc R . . C 1
C7 C 0.6215(3) 0.1785(6) 0.5909(2) 0.0624(16) Uani 1 1 d . . . C 1
H7 H 0.6618 0.2232 0.6007 0.075 Uiso 1 1 calc R . . C 1
C8 C 0.5607(2) -0.0252(5) 0.57305(18) 0.0480(12) Uani 1 1 d . . . C 1
H8 H 0.5586 -0.1251 0.5707 0.058 Uiso 1 1 calc R . . C 1
C9 C 0.16122(19) 0.2548(4) 0.42427(15) 0.0321(10) Uani 1 1 d . . . A 1
C10 C 0.1377(2) 0.3451(4) 0.38024(15) 0.0371(10) Uani 1 1 d . . . A 1
H10 H 0.1401 0.4447 0.3838 0.045 Uiso 1 1 calc R . . A 1
C11 C 0.1135(2) 0.2911(4) 0.33654(16) 0.0429(11) Uani 1 1 d . . . A 1
H11 H 0.1068 0.1921 0.3345 0.051 Uiso 1 1 calc R . . A 1
C12 C 0.0957(2) 0.3695(5) 0.29007(16) 0.0402(11) Uani 1 1 d . . . A 1
C13 C 0.0805(3) 0.2995(6) 0.24631(18) 0.0613(15) Uani 1 1 d . . . A 1
H13 H 0.0804 0.1994 0.2453 0.074 Uiso 1 1 calc R . . A 1
C14 C 0.0653(3) 0.3776(6) 0.20388(19) 0.0687(17) Uani 1 1 d . . . A 1
H14 H 0.0567 0.3314 0.1742 0.082 Uiso 1 1 calc R . . A 1
C15 C 0.0632(2) 0.5251(6) 0.20646(17) 0.0563(14) Uani 1 1 d . . . A 1
H15 H 0.0529 0.5778 0.1778 0.068 Uiso 1 1 calc R . . A 1
C16 C 0.0912(2) 0.5191(5) 0.28893(16) 0.0408(11) Uani 1 1 d . . . A 1
H16 H 0.0997 0.5678 0.3182 0.049 Uiso 1 1 calc R . . A 1
C17 C 0.2029(2) 0.9743(4) 0.07554(16) 0.0379(10) Uani 1 1 d . . . B 1
C18 C 0.1901(2) 0.9540(5) 0.12167(17) 0.0442(11) Uani 1 1 d . . . B 1
H18 H 0.1584 0.8882 0.1219 0.053 Uiso 1 1 calc R . . B 1
C19 C 0.2210(2) 1.0235(5) 0.16177(17) 0.0448(11) Uani 1 1 d . . . B 1
H19 H 0.2527 1.0886 0.1610 0.054 Uiso 1 1 calc R . . B 1
C20 C 0.2099(2) 1.0081(5) 0.20824(17) 0.0448(11) Uani 1 1 d . . . B 1
C21 C 0.2549(3) 1.0597(7) 0.2507(2) 0.0706(17) Uani 1 1 d . . . B 1
H21 H 0.2919 1.1071 0.2501 0.085 Uiso 1 1 calc R . . B 1
C22 C 0.2450(3) 1.0410(7) 0.2940(2) 0.080(2) Uani 1 1 d . . . B 1
H22 H 0.2753 1.0738 0.3229 0.096 Uiso 1 1 calc R . . B 1
C23 C 0.1892(2) 0.9725(6) 0.29364(18) 0.0580(14) Uani 1 1 d . . . B 1
H23 H 0.1826 0.9595 0.3230 0.070 Uiso 1 1 calc R . . B 1
C24 C 0.1551(2) 0.9438(5) 0.21138(17) 0.0441(11) Uani 1 1 d . . . B 1
H24 H 0.1237 0.9122 0.1827 0.053 Uiso 1 1 calc R . . B 1
O3W O 0.0489(18) 0.891(4) 0.033(2) 0.192(13) Uani 0.152(8) 1 d D U P D 1
H3WA H 0.019(10) 0.91(5) 0.042(9) 0.288 Uiso 0.152(8) 1 d DR . P D 1
H3WB H 0.055(15) 0.95(3) 0.013(9) 0.288 Uiso 0.152(8) 1 d DR . P D 1
O3B O -0.0179(9) 0.9812(18) 0.0473(9) 0.190(10) Uani 0.348(8) 1 d D U P D 2
H3BA H -0.045(11) 1.00(3) 0.021(6) 0.284 Uiso 0.348(8) 1 d DR . P D 2
H3BB H 0.010(9) 0.93(3) 0.046(11) 0.284 Uiso 0.348(8) 1 d DR . P D 2

loop_
_atom_site_aniso_label
_atom_site_aniso_U_11
_atom_site_aniso_U_22
_atom_site_aniso_U_33
_atom_site_aniso_U_23
_atom_site_aniso_U_13
_atom_site_aniso_U_12
Tb1 0.03341(11) 0.02985(11) 0.02689(11) 0.00074(9) 0.00977(9) -0.00692(9)
Cu1 0.0530(4) 0.0524(4) 0.0436(4) 0.0121(3) 0.0184(3) 0.0005(3)
I1 0.0536(2) 0.0606(2) 0.03551(17) 0.01217(15) 0.01271(15) 0.01419(16)
O1W 0.0505(19) 0.0371(17) 0.0316(18) 0.0007(14) 0.0112(16) -0.0021(15)
O1 0.0323(16) 0.0414(18) 0.053(2) 0.0035(15) 0.0086(15) -0.0009(14)
O2 0.0398(17) 0.0333(17) 0.050(2) 0.0027(14) 0.0148(15) -0.0073(14)
O2W 0.059(2) 0.0271(16) 0.060(2) -0.0045(16) 0.0353(18) -0.0098(15)
O3 0.0444(17) 0.0469(18) 0.0282(17) 0.0019(14) 0.0041(14) -0.0130(14)
O4 0.0495(19) 0.0299(16) 0.047(2) 0.0053(14) 0.0096(16) -0.0063(14)
O5 0.060(2) 0.0312(16) 0.0409(18) -0.0019(14) 0.0251(16) 0.0047(15)
O6 0.0507(19) 0.0361(16) 0.0387(18) 0.0024(14) 0.0223(16) 0.0071(15)
N1 0.041(2) 0.068(3) 0.061(3) -0.021(2) 0.024(2) -0.022(2)
N2 0.049(2) 0.047(2) 0.032(2) 0.0060(18) 0.0135(19) 0.0099(19)
N3 0.049(2) 0.055(2) 0.034(2) 0.0040(19) 0.019(2) 0.0007(19)
C1 0.033(2) 0.034(2) 0.029(2) 0.0006(18) 0.0151(19) -0.0095(19)
C2 0.032(2) 0.042(3) 0.055(3) 0.002(2) 0.013(2) -0.011(2)
C3 0.035(2) 0.054(3) 0.038(3) -0.003(2) 0.015(2) -0.008(2)
C4 0.043(3) 0.047(3) 0.036(3) -0.006(2) 0.019(2) -0.017(2)
C5 0.051(3) 0.046(3) 0.076(4) -0.005(3) 0.026(3) -0.013(2)
C6 0.058(3) 0.054(3) 0.092(5) -0.020(3) 0.030(3) -0.029(3)
C7 0.050(3) 0.074(4) 0.072(4) -0.024(3) 0.032(3) -0.034(3)
C8 0.046(3) 0.048(3) 0.055(3) -0.013(2) 0.025(3) -0.019(2)
C9 0.028(2) 0.032(2) 0.034(2) 0.0030(18) 0.0070(19) 0.0005(17)
C10 0.044(3) 0.025(2) 0.037(3) -0.0011(19) 0.007(2) -0.0029(19)
C11 0.053(3) 0.028(2) 0.042(3) -0.002(2) 0.010(2) 0.001(2)
C12 0.046(3) 0.043(3) 0.029(2) 0.004(2) 0.009(2) 0.007(2)
C13 0.087(4) 0.047(3) 0.039(3) -0.003(2) 0.009(3) 0.017(3)
C14 0.101(5) 0.065(4) 0.038(3) -0.007(3) 0.021(3) 0.025(3)
C15 0.065(3) 0.073(4) 0.032(3) 0.013(3) 0.019(3) 0.027(3)
C16 0.045(3) 0.042(3) 0.029(2) 0.004(2) 0.006(2) 0.006(2)
C17 0.050(3) 0.031(2) 0.037(3) 0.007(2) 0.020(2) 0.018(2)
C18 0.051(3) 0.042(3) 0.044(3) 0.006(2) 0.023(2) 0.000(2)
C19 0.042(3) 0.053(3) 0.044(3) 0.007(2) 0.021(2) 0.004(2)
C20 0.040(3) 0.061(3) 0.039(3) 0.003(2) 0.019(2) 0.000(2)
C21 0.050(3) 0.121(5) 0.045(3) -0.002(3) 0.022(3) -0.021(3)
C22 0.054(3) 0.147(6) 0.040(3) -0.009(4) 0.017(3) -0.029(4)
C23 0.056(3) 0.087(4) 0.033(3) 0.013(3) 0.019(3) 0.002(3)
C24 0.046(3) 0.050(3) 0.037(3) 0.000(2) 0.015(2) -0.004(2)
O3W 0.112(19) 0.091(18) 0.36(3) -0.08(2) 0.06(2) -0.059(16)
O3B 0.119(14) 0.087(12) 0.36(3) -0.041(14) 0.080(16) -0.060(10)

loop_
_atom_type_symbol
_atom_type_description
_atom_type_scat_dispersion_real
_atom_type_scat_dispersion_imag
_atom_type_scat_source
C C 0.0033 0.0016 'International Tables Vol C Tables 4.2.6.8 and 6.1.1.4'
H H 0.0000 0.0000 'International Tables Vol C Tables 4.2.6.8 and 6.1.1.4'
N N 0.0061 0.0033 'International Tables Vol C Tables 4.2.6.8 and 6.1.1.4'
O O 0.0106 0.0060 'International Tables Vol C Tables 4.2.6.8 and 6.1.1.4'
Cu Cu 0.3201 1.2651 'International Tables Vol C Tables 4.2.6.8 and 6.1.1.4'
I I -0.4742 1.8119 'International Tables Vol C Tables 4.2.6.8 and 6.1.1.4'
Tb Tb -0.1723 4.1537 'International Tables Vol C Tables 4.2.6.8 and 6.1.1.4'

loop_
_geom_angle_atom_site_label_1
_geom_angle_atom_site_label_2
_geom_angle_atom_site_label_3
_geom_angle
_geom_angle_site_symmetry_1
_geom_angle_site_symmetry_3
O1W Tb1 O3 112.78(9) . .
O1W Tb1 O6 127.20(9) . 6_566
O1W Tb1 C9 89.81(11) . .
O1W Tb1 C17 141.56(10) . 6_566
O1 Tb1 O1W 74.35(10) . .
O1 Tb1 O2 101.34(10) . 7_546
O1 Tb1 O2W 81.21(11) . .
O1 Tb1 O3 88.31(10) . 7_556
O1 Tb1 O3 143.26(9) . .
O1 Tb1 O4 144.88(11) . .
O1 Tb1 O5 126.85(11) . 6_566
O1 Tb1 O6 75.00(11) . 6_566
O1 Tb1 C9 147.95(11) . .
O1 Tb1 C17 100.90(13) . 6_566
O2 Tb1 O1W 71.24(10) 7_546 .
O2 Tb1 O2W 138.97(11) 7_546 .
O2 Tb1 O3 115.20(9) 7_546 .
O2 Tb1 O3 147.22(11) 7_546 7_556
O2 Tb1 O4 78.26(10) 7_546 .
O2 Tb1 O5 73.53(10) 7_546 6_566
O2 Tb1 O6 74.03(10) 7_546 6_566
O2 Tb1 C9 99.51(10) 7_546 .
O2 Tb1 C17 72.51(11) 7_546 6_566
O2W Tb1 O1W 70.18(10) . .
O2W Tb1 O3 68.98(9) . .
O2W Tb1 O5 136.87(9) . 6_566
O2W Tb1 O6 143.26(11) . 6_566
O2W Tb1 C9 67.12(11) . .
O2W Tb1 C17 147.92(11) . 6_566
O3 Tb1 O1W 141.27(10) 7_556 .
O3 Tb1 O2W 73.13(11) 7_556 .
O3 Tb1 O3 63.27(10) 7_556 .
O3 Tb1 O5 75.65(10) 7_556 6_566
O3 Tb1 O6 78.52(9) 7_556 6_566
O3 Tb1 C9 87.17(11) 7_556 .
O3 Tb1 C9 24.97(9) . .
O3 Tb1 C17 74.93(11) 7_556 6_566
O4 Tb1 O1W 72.36(10) . .
O4 Tb1 O2W 77.32(11) . .
O4 Tb1 O3 111.18(10) . 7_556
O4 Tb1 O3 48.24(8) . .
O4 Tb1 O5 87.18(11) . 6_566
O4 Tb1 O6 135.85(10) . 6_566
O4 Tb1 C9 24.08(10) . .
O4 Tb1 C17 112.05(13) . 6_566
O5 Tb1 O1W 142.05(10) 6_566 .
O5 Tb1 O3 70.71(9) 6_566 .
O5 Tb1 O6 52.39(9) 6_566 6_566
O5 Tb1 C9 82.44(11) 6_566 .
O5 Tb1 C17 26.16(11) 6_566 6_566
O6 Tb1 O3 117.58(9) 6_566 .
O6 Tb1 C9 134.64(11) 6_566 .
O6 Tb1 C17 26.25(11) 6_566 6_566
C17 Tb1 O3 93.91(11) 6_566 .
C17 Tb1 C9 108.46(13) 6_566 .
I1 Cu1 Cu1 59.87(2) 2 2
I1 Cu1 Cu1 59.73(2) . 2
I1 Cu1 I1 113.09(2) 2 .
N2 Cu1 Cu1 99.31(10) . 2
N2 Cu1 I1 105.19(10) . .
N2 Cu1 I1 110.21(11) . 2
N3 Cu1 Cu1 151.13(11) . 2
N3 Cu1 I1 109.80(11) . 2
N3 Cu1 I1 108.94(11) . .
N3 Cu1 N2 109.48(15) . .
Cu1 I1 Cu1 60.40(2) 2 .
Tb1 O1W H1WA 108(3) . .
Tb1 O1W H1WB 117(3) . .
H1WA O1W H1WB 114.9(19) . .
C1 O1 Tb1 175.6(3) . .
C1 O2 Tb1 130.8(3) . 7_546
Tb1 O2W H2WA 120(3) . .
Tb1 O2W H2WB 119(3) . .
H2WA O2W H2WB 113.9(19) . .
Tb1 O3 Tb1 116.72(10) 7_556 .
C9 O3 Tb1 81.4(2) . .
C9 O3 Tb1 155.0(3) . 7_556
C9 O4 Tb1 105.5(2) . .
C17 O5 Tb1 95.2(3) . 6_565
C17 O6 Tb1 91.4(3) . 6_565
C7 N1 C8 116.9(4) . .
C15 N2 Cu1 123.2(3) . .
C15 N2 C16 117.7(4) . .
C16 N2 Cu1 118.9(3) . .
C23 N3 Cu1 123.5(3) . .
C24 N3 Cu1 119.4(3) . .
C24 N3 C23 117.2(4) . .
O1 C1 O2 123.4(4) . .
O1 C1 C2 119.8(4) . .
O2 C1 C2 116.8(4) . .
C1 C2 H2 118.3 . .
C3 C2 C1 123.4(4) . .
C3 C2 H2 118.3 . .
C2 C3 H3 116.4 . .
C2 C3 C4 127.3(4) . .
C4 C3 H3 116.4 . .
C5 C4 C3 120.8(4) . .
C8 C4 C3 122.3(4) . .
C8 C4 C5 116.9(4) . .
C4 C5 H5 120.6 . .
C6 C5 C4 118.8(5) . .
C6 C5 H5 120.6 . .
C5 C6 H6 120.4 . .
C7 C6 C5 119.3(5) . .
C7 C6 H6 120.4 . .
N1 C7 C6 123.4(4) . .
N1 C7 H7 118.3 . .
C6 C7 H7 118.3 . .
N1 C8 C4 124.8(4) . .
N1 C8 H8 117.6 . .
C4 C8 H8 117.6 . .
O3 C9 Tb1 73.7(2) . .
O3 C9 C10 119.0(4) . .
O4 C9 Tb1 50.4(2) . .
O4 C9 O3 121.0(4) . .
O4 C9 C10 120.0(4) . .
C10 C9 Tb1 157.6(3) . .
C9 C10 H10 118.6 . .
C11 C10 C9 122.8(4) . .
C11 C10 H10 118.6 . .
C10 C11 H11 116.3 . .
C10 C11 C12 127.3(4) . .
C12 C11 H11 116.3 . .
C13 C12 C11 122.1(4) . .
C13 C12 C16 117.3(4) . .
C16 C12 C11 120.6(4) . .
C12 C13 H13 120.0 . .
C12 C13 C14 120.0(5) . .
C14 C13 H13 120.0 . .
C13 C14 H14 120.8 . .
C15 C14 C13 118.5(5) . .
C15 C14 H14 120.8 . .
N2 C15 C14 123.0(5) . .
N2 C15 H15 118.5 . .
C14 C15 H15 118.5 . .
N2 C16 C12 123.4(4) . .
N2 C16 H16 118.3 . .
C12 C16 H16 118.3 . .
O5 C17 Tb1 58.7(2) . 6_565
O5 C17 C18 118.2(4) . .
O6 C17 Tb1 62.4(2) . 6_565
O6 C17 O5 121.0(4) . .
O6 C17 C18 120.8(4) . .
C18 C17 Tb1 174.8(3) . 6_565
C17 C18 H18 118.2 . .
C19 C18 C17 123.7(5) . .
C19 C18 H18 118.2 . .
C18 C19 H19 117.1 . .
C18 C19 C20 125.8(5) . .
C20 C19 H19 117.1 . .
C21 C20 C19 120.4(4) . .
C24 C20 C19 122.4(4) . .
C24 C20 C21 117.2(5) . .
C20 C21 H21 120.1 . .
C22 C21 C20 119.8(5) . .
C22 C21 H21 120.1 . .
C21 C22 H22 120.6 . .
C21 C22 C23 118.8(5) . .
C23 C22 H22 120.6 . .
N3 C23 C22 122.7(5) . .
N3 C23 H23 118.7 . .
C22 C23 H23 118.7 . .
N3 C24 C20 124.3(4) . .
N3 C24 H24 117.8 . .
C20 C24 H24 117.8 . .
H3WA O3W H3WB 116(2) . .
H3BA O3B H3BB 116(2) . .

loop_
_geom_bond_atom_site_label_1
_geom_bond_atom_site_label_2
_geom_bond_distance
_geom_bond_site_symmetry_2
Tb1 O1W 2.525(3) .
Tb1 O1 2.261(3) .
Tb1 O2 2.359(3) 7_546
Tb1 O2W 2.402(3) .
Tb1 O3 2.876(3) .
Tb1 O3 2.375(3) 7_556
Tb1 O4 2.370(3) .
Tb1 O5 2.447(3) 6_566
Tb1 O6 2.528(3) 6_566
Tb1 C9 2.963(4) .
Tb1 C17 2.853(5) 6_566
Cu1 Cu1 2.6708(12) 2
Cu1 I1 2.6566(7) .
Cu1 I1 2.6530(7) 2
Cu1 N2 2.080(4) .
Cu1 N3 2.061(4) .
I1 Cu1 2.6529(7) 2
O1W H1WA 0.824(10) .
O1W H1WB 0.822(10) .
O1 C1 1.254(4) .
O2 Tb1 2.359(3) 7_546
O2 C1 1.254(4) .
O2W H2WA 0.824(10) .
O2W H2WB 0.825(10) .
O3 Tb1 2.375(3) 7_556
O3 C9 1.265(5) .
O4 C9 1.255(4) .
O5 Tb1 2.447(3) 6_565
O5 C17 1.263(5) .
O6 Tb1 2.528(3) 6_565
O6 C17 1.262(5) .
N1 C7 1.331(6) .
N1 C8 1.333(5) .
N2 C15 1.333(6) .
N2 C16 1.334(5) .
N3 C23 1.338(6) .
N3 C24 1.336(5) .
C1 C2 1.477(5) .
C2 H2 0.9300 .
C2 C3 1.307(6) .
C3 H3 0.9300 .
C3 C4 1.474(6) .
C4 C5 1.392(6) .
C4 C8 1.389(6) .
C5 H5 0.9300 .
C5 C6 1.386(6) .
C6 H6 0.9300 .
C6 C7 1.370(7) .
C7 H7 0.9300 .
C8 H8 0.9300 .
C9 C10 1.475(6) .
C10 H10 0.9300 .
C10 C11 1.306(6) .
C11 H11 0.9300 .
C11 C12 1.474(6) .
C12 C13 1.374(6) .
C12 C16 1.393(6) .
C13 H13 0.9300 .
C13 C14 1.378(7) .
C14 H14 0.9300 .
C14 C15 1.374(7) .
C15 H15 0.9300 .
C16 H16 0.9300 .
C17 Tb1 2.853(5) 6_565
C17 C18 1.490(6) .
C18 H18 0.9300 .
C18 C19 1.306(6) .
C19 H19 0.9300 .
C19 C20 1.475(6) .
C20 C21 1.379(7) .
C20 C24 1.378(6) .
C21 H21 0.9300 .
C21 C22 1.373(7) .
C22 H22 0.9300 .
C22 C23 1.380(7) .
C23 H23 0.9300 .
C24 H24 0.9300 .
O3W H3WA 0.820(10) .
O3W H3WB 0.820(10) .
O3B H3BA 0.821(10) .
O3B H3BB 0.820(10) .

loop_
_geom_hbond_atom_site_label_D
_geom_hbond_atom_site_label_H
_geom_hbond_atom_site_label_A
_geom_hbond_distance_DH
_geom_hbond_distance_HA
_geom_hbond_distance_DA
_geom_hbond_angle_DHA
_geom_hbond_site_symmetry_A
O1W H1WA I1 0.824(10) 2.986(11) 3.808(3) 175(4) 2_545
O1W H1WB O6 0.822(10) 2.036(12) 2.854(4) 173(4) 4_535
O2W H2WA O5 0.824(10) 1.912(11) 2.728(4) 170(4) 4_545
O2W H2WB N1 0.825(10) 1.975(17) 2.777(5) 164(4) 5_656
C2 H2 O3W 0.93 2.64 3.48(4) 150.9 8_556
C16 H16 I1 0.93 3.32 3.926(4) 124.9 2

loop_
_geom_torsion_atom_site_label_1
_geom_torsion_atom_site_label_2
_geom_torsion_atom_site_label_3
_geom_torsion_atom_site_label_4
_geom_torsion
_geom_torsion_site_symmetry_1
Tb1 O2 C1 O1 -13.8(6) 7_546
Tb1 O2 C1 C2 165.6(3) 7_546
Tb1 O3 C9 Tb1 138.7(6) 7_556
Tb1 O3 C9 O4 156.8(5) 7_556
Tb1 O3 C9 O4 18.1(4) .
Tb1 O3 C9 C10 -159.9(4) .
Tb1 O3 C9 C10 -21.2(9) 7_556
Tb1 O4 C9 O3 -22.7(5) .
Tb1 O4 C9 C10 155.2(3) .
Tb1 O5 C17 O6 2.8(4) 6_565
Tb1 O5 C17 C18 -175.3(3) 6_565
Tb1 O6 C17 O5 -2.7(4) 6_565
Tb1 O6 C17 C18 175.3(3) 6_565
Tb1 C9 C10 C11 43.9(10) .
Cu1 N2 C15 C14 -172.4(4) .
Cu1 N2 C16 C12 173.9(3) .
Cu1 N3 C23 C22 178.4(4) .
Cu1 N3 C24 C20 -177.0(4) .
O1 C1 C2 C3 -0.8(7) .
O2 C1 C2 C3 179.8(4) .
O3 C9 C10 C11 163.9(4) .
O4 C9 C10 C11 -14.1(7) .
O5 C17 C18 C19 173.0(4) .
O6 C17 C18 C19 -5.0(7) .
C1 C2 C3 C4 179.5(4) .
C2 C3 C4 C5 -175.6(5) .
C2 C3 C4 C8 7.0(8) .
C3 C4 C5 C6 -178.4(5) .
C3 C4 C8 N1 178.0(4) .
C4 C5 C6 C7 1.5(8) .
C5 C4 C8 N1 0.6(7) .
C5 C6 C7 N1 -1.6(9) .
C7 N1 C8 C4 -0.6(8) .
C8 N1 C7 C6 1.2(8) .
C8 C4 C5 C6 -0.9(7) .
C9 C10 C11 C12 -172.3(4) .
C10 C11 C12 C13 169.3(5) .
C10 C11 C12 C16 -13.3(8) .
C11 C12 C13 C14 -178.8(5) .
C11 C12 C16 N2 -179.9(4) .
C12 C13 C14 C15 -2.7(9) .
C13 C12 C16 N2 -2.5(7) .
C13 C14 C15 N2 0.1(9) .
C15 N2 C16 C12 0.0(7) .
C16 N2 C15 C14 1.3(8) .
C16 C12 C13 C14 3.8(8) .
C17 C18 C19 C20 179.7(4) .
C18 C19 C20 C21 164.4(5) .
C18 C19 C20 C24 -16.2(8) .
C19 C20 C21 C22 -178.2(5) .
C19 C20 C24 N3 178.0(4) .
C20 C21 C22 C23 -1.1(10) .
C21 C20 C24 N3 -2.5(8) .
C21 C22 C23 N3 -0.3(10) .
C23 N3 C24 C20 1.2(7) .
C24 N3 C23 C22 0.3(8) .
C24 C20 C21 C22 2.4(9) .
